data_7215364
loop_
_publ_author_name
'Su, Shengqun'
'Qin, Chao'
'Song, Shuyan'
'Guo, Zhiyong'
'Deng, Ruiping'
'Chen, Wan'
'Song, Xuezhi'
'Wang, Song'
'Li, Guanghua'
'Zhang, Hongjie'

_publ_section_title
;
 Three three-dimensional anionic metal--organic frameworks with
 (4,8)-connected alb topology constructed from a semi-rigid ligand and
 polynuclear metal clusters
;
_journal_issue 20
_journal_name_full CrystEngComm
_journal_page_first 6057
_journal_paper_doi 10.1039/c1ce05149k
_journal_volume 13
_journal_year 2011
_chemical_formula_moiety 'C39 H40 Mg3 N3 O21'
_chemical_formula_sum 'C39 H40 Mg3 N3 O21'
_chemical_formula_weight 959.67
_chemical_melting_point ?
_chemical_name_systematic
;
?
;
_space_group_IT_number 29
_symmetry_cell_setting orthorhombic
_symmetry_space_group_name_Hall 'P 2c -2ac'
_symmetry_space_group_name_H-M 'P c a 21'
_atom_sites_solution_hydrogens geom
_atom_sites_solution_primary direct
_atom_sites_solution_secondary difmap
_audit_creation_method SHELXL-97
_cell_angle_alpha 90.00
_cell_angle_beta 90.00
_cell_angle_gamma 90.00
_cell_formula_units_Z 4
_cell_length_a 10.7810(5)
_cell_length_b 15.8837(7)
_cell_length_c 25.1737(11)
_cell_measurement_reflns_used 8471
_cell_measurement_temperature 185(2)
_cell_measurement_theta_max 26.05
_cell_measurement_theta_min 1.28
_cell_volume 4310.8(3)
_computing_cell_refinement 'Bruker SMART'
_computing_data_collection 'Bruker SMART'
_computing_data_reduction 'Bruker SAINT'
_computing_molecular_graphics SHELXP-97
_computing_publication_material SHELXTL
_computing_structure_refinement 'SHELXL-97 (Sheldrick, 1997)'
_computing_structure_solution 'SHELXS-97 (Sheldrick, 1990)'
_diffrn_ambient_temperature 185(2)
_diffrn_detector_area_resol_mean 9.00cm
_diffrn_measured_fraction_theta_full 0.999
_diffrn_measured_fraction_theta_max 0.999
_diffrn_measurement_device_type 'CCD area detector'
_diffrn_measurement_method 'phi and omega scans'
_diffrn_radiation_monochromator graphite
_diffrn_radiation_source 'fine-focus sealed tube'
_diffrn_radiation_type MoK\a
_diffrn_radiation_wavelength 0.71073
_diffrn_reflns_av_R_equivalents 0.0640
_diffrn_reflns_av_sigmaI/netI 0.0784
_diffrn_reflns_limit_h_max 13
_diffrn_reflns_limit_h_min -13
_diffrn_reflns_limit_k_max 8
_diffrn_reflns_limit_k_min -19
_diffrn_reflns_limit_l_max 31
_diffrn_reflns_limit_l_min -31
_diffrn_reflns_number 22780
_diffrn_reflns_theta_full 26.05
_diffrn_reflns_theta_max 26.05
_diffrn_reflns_theta_min 1.28
_diffrn_standards_decay_% none
_diffrn_standards_interval_count none
_diffrn_standards_interval_time none
_diffrn_standards_number none
_exptl_absorpt_coefficient_mu 0.159
_exptl_absorpt_correction_T_max 0.9766
_exptl_absorpt_correction_T_min 0.9674
_exptl_absorpt_correction_type empirical
_exptl_absorpt_process_details SADABS
_exptl_crystal_colour colorless
_exptl_crystal_density_diffrn 1.479
_exptl_crystal_density_meas ?
_exptl_crystal_density_method 'not measured'
_exptl_crystal_description block
_exptl_crystal_F_000 1996
_exptl_crystal_size_max 0.21
_exptl_crystal_size_mid 0.19
_exptl_crystal_size_min 0.15
_refine_diff_density_max 1.174
_refine_diff_density_min -0.928
_refine_diff_density_rms 0.120
_refine_ls_abs_structure_details 'Flack H D (1983), Acta Cryst. A39, 876-881'
_refine_ls_abs_structure_Flack 0.1(4)
_refine_ls_extinction_method none
_refine_ls_goodness_of_fit_ref 1.064
_refine_ls_hydrogen_treatment constr
_refine_ls_matrix_type full
_refine_ls_number_parameters 567
_refine_ls_number_reflns 8471
_refine_ls_number_restraints 1
_refine_ls_restrained_S_all 1.064
_refine_ls_R_factor_all 0.0980
_refine_ls_R_factor_gt 0.0730
_refine_ls_shift/su_max 0.004
_refine_ls_shift/su_mean 0.000
_refine_ls_structure_factor_coef Fsqd
_refine_ls_weighting_details 'calc w=1/[\s^2^(Fo^2^)+(0.1365P)^2^+1.7301P] where P=(Fo^2^+2Fc^2^)/3'
_refine_ls_weighting_scheme calc
_refine_ls_wR_factor_gt 0.1979
_refine_ls_wR_factor_ref 0.2232
_reflns_number_gt 6364
_reflns_number_total 8471
_reflns_threshold_expression >2sigma(I)
_cod_data_source_file c1ce05149k.txt
_cod_data_source_block 3
_cod_depositor_comments
;
The following automatic conversions were performed:

'_chemical_melting_point' value 'not measured' was changed to '?' -
the value is undefined or not given.

'_symmetry_cell_setting' value
'Orthorhombic' changed to 'orthorhombic' according to
/usr/data/users/saulius/automatic-downloads/retrospective/RSC/lib/dictionaries/cif_core.dic
dictionary named 'cif_core.dic' version 2.4.2 from 2011-04-26.

Automatic conversion script
Id: cif_fix_values 2281 2013-09-26 08:29:07Z andrius 

The following automatic conversions were performed:

'_exptl_crystal_density_meas' value 'none' was changed to '?' - the
value is perceived as not measured.

Automatic conversion script
Id: cif_fix_values 3008 2015-01-20 13:52:24Z robertas 
;
_cod_original_sg_symbol_H-M Pca2(1)
_cod_database_code 7215364

loop_
_symmetry_equiv_pos_as_xyz
'x, y, z'
'-x, -y, z+1/2'
'x+1/2, -y, z'
'-x+1/2, y, z+1/2'

loop_
_atom_site_label
_atom_site_type_symbol
_atom_site_fract_x
_atom_site_fract_y
_atom_site_fract_z
_atom_site_U_iso_or_equiv
_atom_site_adp_type
_atom_site_occupancy
_atom_site_symmetry_multiplicity
_atom_site_calc_flag
_atom_site_refinement_flags
Mg1 Mg 0.29454(17) 0.17574(11) -0.28175(7) 0.0165(4) Uani 1 1 d .
Mg2 Mg 0.43367(17) 0.24978(12) -0.39740(7) 0.0134(3) Uani 1 1 d .
Mg3 Mg 0.57241(16) 0.32989(12) -0.51669(7) 0.0166(4) Uani 1 1 d .
C1 C 0.3260(5) 0.0132(4) -0.4007(2) 0.0178(11) Uani 1 1 d .
C2 C 0.2484(5) -0.0571(4) -0.4048(2) 0.0203(12) Uani 1 1 d .
H2A H 0.1884 -0.0678 -0.3780 0.024 Uiso 1 1 calc R
C3 C 0.2588(5) -0.1116(3) -0.4481(2) 0.0173(11) Uani 1 1 d .
C4 C 0.3452(5) -0.0937(3) -0.4879(2) 0.0161(11) Uani 1 1 d .
H4A H 0.3507 -0.1296 -0.5179 0.019 Uiso 1 1 calc R
C5 C 0.4245(5) -0.0234(3) -0.4843(2) 0.0177(11) Uani 1 1 d .
C6 C 0.4153(5) 0.0274(3) -0.4393(2) 0.0179(11) Uani 1 1 d .
H6A H 0.4715 0.0729 -0.4350 0.021 Uiso 1 1 calc R
C7 C 0.5045(5) 0.0037(4) -0.5294(2) 0.0210(12) Uani 1 1 d .
H7A H 0.5512 0.0540 -0.5176 0.025 Uiso 1 1 calc R
H7B H 0.4490 0.0221 -0.5585 0.025 Uiso 1 1 calc R
C8 C 0.5967(5) -0.0571(4) -0.5527(2) 0.0206(12) Uani 1 1 d .
C9 C 0.6021(5) -0.0667(4) -0.6079(2) 0.0217(12) Uani 1 1 d .
H9A H 0.5428 -0.0393 -0.6298 0.026 Uiso 1 1 calc R
C10 C 0.6945(5) -0.1167(4) -0.6309(2) 0.0221(12) Uani 1 1 d .
C11 C 0.7769(5) -0.1605(4) -0.5988(2) 0.0220(12) Uani 1 1 d .
H11A H 0.8391 -0.1947 -0.6146 0.026 Uiso 1 1 calc R
C12 C 0.7691(5) -0.1546(4) -0.5443(2) 0.0182(11) Uani 1 1 d .
C13 C 0.6786(5) -0.1035(4) -0.5217(2) 0.0186(11) Uani 1 1 d .
H13A H 0.6727 -0.1001 -0.4841 0.022 Uiso 1 1 calc R
C14 C 0.3123(5) 0.0732(3) -0.3565(2) 0.0162(11) Uani 1 1 d .
C15 C 0.1735(5) -0.1859(3) -0.4524(2) 0.0155(11) Uani 1 1 d .
C16 C 0.7010(5) -0.1263(4) -0.6898(2) 0.0221(13) Uani 1 1 d .
C17 C 0.8581(5) -0.2043(3) -0.5106(2) 0.0184(12) Uani 1 1 d .
C18 C 0.5460(5) 0.4832(4) -0.3895(2) 0.0164(11) Uani 1 1 d .
C19 C 0.6219(5) 0.5526(4) -0.3854(2) 0.0203(12) Uani 1 1 d .
H19A H 0.6845 0.5618 -0.4113 0.024 Uiso 1 1 calc R
C20 C 0.6078(5) 0.6087(3) -0.3442(2) 0.0150(11) Uani 1 1 d .
C21 C 0.5217(5) 0.5937(4) -0.3042(2) 0.0168(11) Uani 1 1 d .
H21A H 0.5143 0.6314 -0.2751 0.020 Uiso 1 1 calc R
C22 C 0.4466(5) 0.5229(3) -0.3074(2) 0.0149(11) Uani 1 1 d .
C23 C 0.4558(5) 0.4699(3) -0.3508(2) 0.0168(11) Uani 1 1 d .
H23A H 0.4001 0.4239 -0.3543 0.020 Uiso 1 1 calc R
C24 C 0.3615(5) 0.4987(4) -0.2607(2) 0.0176(11) Uani 1 1 d .
H24A H 0.3052 0.4533 -0.2726 0.021 Uiso 1 1 calc R
H24B H 0.4137 0.4754 -0.2318 0.021 Uiso 1 1 calc R
C25 C 0.2840(5) 0.5687(4) -0.2380(2) 0.0165(11) Uani 1 1 d .
C26 C 0.2941(5) 0.5935(4) -0.1856(2) 0.0178(12) Uani 1 1 d .
H26A H 0.3559 0.5687 -0.1636 0.021 Uiso 1 1 calc R
C27 C 0.2146(5) 0.6545(4) -0.1642(2) 0.0201(12) Uani 1 1 d .
C28 C 0.1230(5) 0.6898(4) -0.1952(2) 0.0212(12) Uani 1 1 d .
H28A H 0.0665 0.7289 -0.1801 0.025 Uiso 1 1 calc R
C29 C 0.1129(5) 0.6679(4) -0.2493(2) 0.0177(12) Uani 1 1 d .
C30 C 0.1931(5) 0.6068(3) -0.2699(2) 0.0173(11) Uani 1 1 d .
H30A H 0.1858 0.5907 -0.3061 0.021 Uiso 1 1 calc R
C31 C 0.5599(5) 0.4226(4) -0.4355(2) 0.0149(11) Uani 1 1 d .
C32 C 0.6908(5) 0.6862(3) -0.3409(2) 0.0160(11) Uani 1 1 d .
C33 C 0.2305(5) 0.6812(4) -0.1072(2) 0.0233(12) Uani 1 1 d .
C34 C 0.0189(5) 0.7091(3) -0.2836(2) 0.0174(11) Uani 1 1 d .
C35 C 0.3264(8) 0.4048(6) -0.5636(3) 0.0521(8) Uani 1 1 d .
H35A H 0.2675 0.4162 -0.5364 0.063 Uiso 1 1 calc R
C36 C 0.3725(7) 0.3707(6) -0.6569(3) 0.0521(8) Uani 1 1 d .
H36A H 0.4579 0.3787 -0.6445 0.078 Uiso 1 1 calc R
H36B H 0.3547 0.4107 -0.6855 0.078 Uiso 1 1 calc R
H36C H 0.3623 0.3131 -0.6701 0.078 Uiso 1 1 calc R
C37 C 0.1559(7) 0.3747(6) -0.6224(3) 0.0521(8) Uani 1 1 d .
H37A H 0.1086 0.3878 -0.5902 0.078 Uiso 1 1 calc R
H37B H 0.1398 0.3164 -0.6330 0.078 Uiso 1 1 calc R
H37C H 0.1305 0.4128 -0.6511 0.078 Uiso 1 1 calc R
C38 C -0.4249(7) 0.4089(5) -0.0029(3) 0.049(2) Uani 1 1 d .
H38A H -0.3415 0.4330 -0.0057 0.074 Uiso 1 1 calc R
H38B H -0.4743 0.4423 0.0221 0.074 Uiso 1 1 calc R
H38C H -0.4647 0.4096 -0.0379 0.074 Uiso 1 1 calc R
C39 C -0.5306(7) 0.2782(5) 0.0242(4) 0.056(2) Uani 1 1 d .
H39A H -0.5134 0.2212 0.0374 0.083 Uiso 1 1 calc R
H39B H -0.5757 0.2746 -0.0095 0.083 Uiso 1 1 calc R
H39C H -0.5810 0.3086 0.0503 0.083 Uiso 1 1 calc R
O1 O 0.3770(3) 0.1398(2) -0.35436(14) 0.0173(8) Uani 1 1 d .
O2 O 0.2335(4) 0.0606(3) -0.31924(15) 0.0259(9) Uani 1 1 d .
O3 O 0.0870(3) -0.1879(2) -0.41941(15) 0.0196(8) Uani 1 1 d .
O4 O 0.1938(4) -0.2398(2) -0.48741(15) 0.0210(9) Uani 1 1 d .
O5 O 0.6194(4) -0.0949(3) -0.71923(16) 0.0339(11) Uani 1 1 d .
O6 O 0.7897(4) -0.1678(3) -0.70888(15) 0.0294(10) Uani 1 1 d .
O7 O 0.9513(4) -0.2355(3) -0.53358(15) 0.0247(9) Uani 1 1 d .
O8 O 0.8344(4) -0.2114(3) -0.46214(14) 0.0202(8) Uani 1 1 d .
O9 O 0.4910(3) 0.3578(2) -0.43803(13) 0.0179(8) Uani 1 1 d .
O10 O 0.6369(3) 0.4372(2) -0.47140(14) 0.0202(8) Uani 1 1 d .
O11 O 0.7779(3) 0.6900(3) -0.37276(16) 0.0218(9) Uani 1 1 d .
O12 O 0.6650(4) 0.7416(3) -0.30610(15) 0.0219(9) Uani 1 1 d .
O13 O 0.3222(4) 0.6544(3) -0.08214(16) 0.0259(9) Uani 1 1 d .
O14 O 0.1487(4) 0.7297(3) -0.08849(17) 0.0389(12) Uani 1 1 d .
H14 H 0.1657 0.7411 -0.0567 0.058 Uiso 1 1 calc .
O15 O -0.0763(4) 0.7380(3) -0.26160(15) 0.0257(10) Uani 1 1 d .
O16 O 0.0397(4) 0.7113(3) -0.33275(14) 0.0209(8) Uani 1 1 d .
O17 O 0.4396(5) 0.4085(4) -0.5525(2) 0.0521(8) Uani 1 1 d .
N1 N 0.2854(6) 0.3853(4) -0.6121(3) 0.0521(8) Uani 1 1 d .
N2 N -0.4163(5) 0.3218(4) 0.0162(3) 0.0424(15) Uani 1 1 d .
O1W O -0.3044(6) 0.3046(5) 0.1203(3) 0.0702(19) Uani 1 1 d .
O2W O 0.6317(13) 0.1476(9) -0.6024(5) 0.073(4) Uiso 0.50 1 d P
O3W O 0.3648(15) -0.0548(11) -0.7352(6) 0.083(4) Uiso 0.50 1 d P
O7W O 0.571(2) 0.1578(15) -0.6368(9) 0.100(7) Uiso 0.40 1 d P
O6W O 0.8008(18) 0.1021(14) -0.6273(8) 0.094(6) Uiso 0.40 1 d P
O5W O 0.567(3) 0.097(2) -0.7195(14) 0.071(9) Uiso 0.20 1 d P
O4W O 1.062(4) -0.103(3) -0.7782(19) 0.072(12) Uiso 0.15 1 d P
O8W O 1.038(3) -0.1587(19) -0.7425(11) 0.074(8) Uiso 0.25 1 d P
O9W O 0.297(3) -0.095(2) -0.7311(13) 0.090(10) Uiso 0.25 1 d P

loop_
_atom_site_aniso_label
_atom_site_aniso_U_11
_atom_site_aniso_U_22
_atom_site_aniso_U_33
_atom_site_aniso_U_23
_atom_site_aniso_U_13
_atom_site_aniso_U_12
Mg1 0.0209(9) 0.0168(9) 0.0118(8) -0.0006(7) 0.0014(7) -0.0001(7)
Mg2 0.0155(8) 0.0149(8) 0.0097(7) -0.0010(6) 0.0013(6) -0.0007(6)
Mg3 0.0195(9) 0.0166(9) 0.0138(8) 0.0002(7) 0.0025(7) 0.0009(8)
C1 0.019(3) 0.019(3) 0.016(3) -0.004(2) 0.000(2) -0.001(2)
C2 0.023(3) 0.024(3) 0.015(3) -0.001(2) 0.000(2) -0.002(2)
C3 0.017(3) 0.013(3) 0.022(3) -0.001(2) 0.000(2) -0.001(2)
C4 0.016(3) 0.020(3) 0.012(2) 0.000(2) 0.000(2) 0.002(2)
C5 0.019(3) 0.013(3) 0.021(3) -0.002(2) -0.001(2) 0.003(2)
C6 0.019(3) 0.014(3) 0.021(3) 0.004(2) -0.003(2) 0.004(2)
C7 0.019(3) 0.024(3) 0.020(3) -0.003(2) 0.006(2) -0.001(2)
C8 0.023(3) 0.019(3) 0.019(3) -0.002(2) -0.001(2) -0.004(2)
C9 0.021(3) 0.026(3) 0.018(3) 0.003(2) 0.001(2) 0.004(2)
C10 0.030(3) 0.027(3) 0.009(2) 0.000(2) 0.003(2) 0.003(3)
C11 0.021(3) 0.023(3) 0.023(3) -0.002(2) 0.003(2) 0.004(2)
C12 0.017(3) 0.020(3) 0.018(3) 0.003(2) -0.002(2) -0.002(2)
C13 0.015(3) 0.025(3) 0.015(2) -0.001(2) -0.006(2) -0.001(2)
C14 0.017(3) 0.015(3) 0.016(3) 0.001(2) -0.004(2) 0.004(2)
C15 0.014(2) 0.018(3) 0.015(2) 0.002(2) 0.002(2) 0.001(2)
C16 0.027(3) 0.030(3) 0.010(2) -0.002(2) -0.002(2) 0.001(3)
C17 0.019(3) 0.014(3) 0.022(3) 0.000(2) -0.004(2) -0.004(2)
C18 0.017(3) 0.015(3) 0.017(3) -0.002(2) 0.004(2) 0.006(2)
C19 0.020(3) 0.021(3) 0.020(3) 0.000(2) 0.004(2) -0.002(2)
C20 0.016(3) 0.015(3) 0.014(3) 0.001(2) 0.000(2) -0.004(2)
C21 0.016(3) 0.019(3) 0.015(2) -0.006(2) 0.003(2) 0.000(2)
C22 0.012(2) 0.020(3) 0.013(2) 0.001(2) 0.000(2) 0.001(2)
C23 0.017(3) 0.016(3) 0.018(3) -0.003(2) 0.002(2) -0.002(2)
C24 0.022(3) 0.016(3) 0.015(3) -0.001(2) 0.005(2) -0.001(2)
C25 0.011(2) 0.023(3) 0.016(3) -0.002(2) 0.0035(19) -0.001(2)
C26 0.016(3) 0.024(3) 0.014(2) 0.006(2) -0.004(2) 0.002(2)
C27 0.022(3) 0.020(3) 0.018(3) 0.001(2) 0.005(2) 0.001(2)
C28 0.020(3) 0.029(3) 0.015(3) -0.001(2) -0.001(2) -0.002(3)
C29 0.017(3) 0.022(3) 0.013(2) 0.003(2) 0.002(2) -0.004(2)
C30 0.023(3) 0.021(3) 0.008(2) -0.001(2) 0.002(2) -0.002(2)
C31 0.011(2) 0.021(3) 0.012(2) 0.000(2) 0.000(2) -0.001(2)
C32 0.013(3) 0.014(3) 0.021(3) 0.005(2) -0.001(2) 0.001(2)
C33 0.028(3) 0.024(3) 0.018(3) -0.002(2) -0.003(2) -0.002(3)
C34 0.022(3) 0.019(3) 0.011(2) -0.001(2) -0.002(2) 0.000(2)
C35 0.0467(17) 0.054(2) 0.0560(18) 0.0102(16) -0.0110(14) -0.0001(16)
C36 0.0467(17) 0.054(2) 0.0560(18) 0.0102(16) -0.0110(14) -0.0001(16)
C37 0.0467(17) 0.054(2) 0.0560(18) 0.0102(16) -0.0110(14) -0.0001(16)
C38 0.038(4) 0.048(5) 0.062(5) -0.012(4) -0.006(4) 0.002(4)
C39 0.034(4) 0.032(4) 0.100(7) -0.008(4) 0.016(4) -0.001(3)
O1 0.021(2) 0.016(2) 0.0152(17) -0.0008(15) 0.0014(15) -0.0004(16)
O2 0.034(2) 0.023(2) 0.020(2) -0.0033(17) 0.0115(18) -0.0068(19)
O3 0.025(2) 0.016(2) 0.0184(18) -0.0012(16) 0.0044(16) -0.0026(17)
O4 0.024(2) 0.018(2) 0.021(2) -0.0083(17) 0.0048(16) -0.0044(17)
O5 0.036(2) 0.047(3) 0.019(2) -0.0037(19) -0.0006(18) 0.016(2)
O6 0.031(2) 0.044(3) 0.0133(19) -0.0088(18) -0.0006(17) 0.017(2)
O7 0.026(2) 0.031(2) 0.018(2) 0.0005(18) 0.0015(16) 0.0084(19)
O8 0.0236(19) 0.028(2) 0.0095(18) 0.0059(16) 0.0017(15) 0.0007(17)
O9 0.027(2) 0.0148(19) 0.0120(18) -0.0025(15) 0.0035(15) -0.0033(17)
O10 0.026(2) 0.020(2) 0.0149(18) -0.0017(16) 0.0058(16) 0.0009(17)
O11 0.018(2) 0.024(2) 0.023(2) 0.0019(17) 0.0055(16) -0.0018(17)
O12 0.0198(19) 0.022(2) 0.0235(19) -0.0082(17) -0.0001(16) -0.0039(17)
O13 0.033(2) 0.027(2) 0.0184(19) -0.0033(17) -0.0074(17) 0.0095(19)
O14 0.041(3) 0.052(3) 0.023(2) -0.016(2) -0.005(2) 0.014(2)
O15 0.022(2) 0.036(3) 0.019(2) 0.0038(18) -0.0020(16) 0.0123(19)
O16 0.028(2) 0.021(2) 0.0138(19) 0.0003(17) -0.0019(17) 0.0033(17)
O17 0.0467(17) 0.054(2) 0.0560(18) 0.0102(16) -0.0110(14) -0.0001(16)
N1 0.0467(17) 0.054(2) 0.0560(18) 0.0102(16) -0.0110(14) -0.0001(16)
N2 0.033(3) 0.042(4) 0.052(4) 0.005(3) 0.005(3) 0.009(3)
O1W 0.053(4) 0.091(5) 0.066(4) -0.030(4) 0.005(3) 0.008(4)

loop_
_atom_type_symbol
_atom_type_description
_atom_type_scat_dispersion_real
_atom_type_scat_dispersion_imag
_atom_type_scat_source
C C 0.0033 0.0016 'International Tables Vol C Tables 4.2.6.8 and 6.1.1.4'
H H 0.0000 0.0000 'International Tables Vol C Tables 4.2.6.8 and 6.1.1.4'
N N 0.0061 0.0033 'International Tables Vol C Tables 4.2.6.8 and 6.1.1.4'
O O 0.0106 0.0060 'International Tables Vol C Tables 4.2.6.8 and 6.1.1.4'
Mg Mg 0.0486 0.0363 'International Tables Vol C Tables 4.2.6.8 and 6.1.1.4'

loop_
_geom_angle_atom_site_label_1
_geom_angle_atom_site_label_2
_geom_angle_atom_site_label_3
_geom_angle
_geom_angle_site_symmetry_1
_geom_angle_site_symmetry_3
O12 Mg1 O15 96.45(19) 3_465 3_565
O12 Mg1 O6 90.31(17) 3_465 2_655
O15 Mg1 O6 97.04(19) 3_565 2_655
O12 Mg1 O1 101.82(17) 3_465 .
O15 Mg1 O1 96.34(16) 3_565 .
O6 Mg1 O1 160.79(19) 2_655 .
O12 Mg1 O2 101.99(18) 3_465 .
O15 Mg1 O2 153.45(18) 3_565 .
O6 Mg1 O2 101.75(19) 2_655 .
O1 Mg1 O2 61.42(15) . .
O12 Mg1 O5 151.41(18) 3_465 2_655
O15 Mg1 O5 85.80(19) 3_565 2_655
O6 Mg1 O5 61.18(16) 2_655 2_655
O1 Mg1 O5 106.26(17) . 2_655
O2 Mg1 O5 86.99(19) . 2_655
O12 Mg1 C16 120.76(19) 3_465 2_655
O15 Mg1 C16 88.06(19) 3_565 2_655
O6 Mg1 C16 30.90(17) 2_655 2_655
O1 Mg1 C16 136.46(19) . 2_655
O2 Mg1 C16 98.51(19) . 2_655
O5 Mg1 C16 30.67(17) 2_655 2_655
O12 Mg1 C14 104.45(18) 3_465 .
O15 Mg1 C14 125.43(19) 3_565 .
O6 Mg1 C14 131.9(2) 2_655 .
O1 Mg1 C14 30.56(16) . .
O2 Mg1 C14 30.87(16) . .
O5 Mg1 C14 97.12(18) 2_655 .
C16 Mg1 C14 120.2(2) 2_655 .
O12 Mg1 Mg2 79.86(13) 3_465 .
O15 Mg1 Mg2 71.55(12) 3_565 .
O6 Mg1 Mg2 163.76(16) 2_655 .
O1 Mg1 Mg2 35.44(11) . .
O2 Mg1 Mg2 92.98(12) . .
O5 Mg1 Mg2 127.23(13) 2_655 .
C16 Mg1 Mg2 153.14(16) 2_655 .
C14 Mg1 Mg2 63.71(13) . .
O3 Mg2 O11 178.0(2) 3 3_465
O3 Mg2 O8 93.74(17) 3 3_455
O11 Mg2 O8 87.18(17) 3_465 3_455
O3 Mg2 O16 84.77(17) 3 3_565
O11 Mg2 O16 94.34(17) 3_465 3_565
O8 Mg2 O16 178.29(19) 3_455 3_565
O3 Mg2 O9 91.36(16) 3 .
O11 Mg2 O9 90.42(17) 3_465 .
O8 Mg2 O9 90.55(16) 3_455 .
O16 Mg2 O9 88.65(16) 3_565 .
O3 Mg2 O1 88.58(17) 3 .
O11 Mg2 O1 89.63(17) 3_465 .
O8 Mg2 O1 90.61(16) 3_455 .
O16 Mg2 O1 90.20(16) 3_565 .
O9 Mg2 O1 178.84(18) . .
O3 Mg2 Mg1 114.94(14) 3 .
O11 Mg2 Mg1 63.06(13) 3_465 .
O8 Mg2 Mg1 109.91(13) 3_455 .
O16 Mg2 Mg1 71.54(12) 3_565 .
O9 Mg2 Mg1 144.48(13) . .
O1 Mg2 Mg1 34.83(10) . .
O3 Mg2 Mg3 66.31(13) 3 .
O11 Mg2 Mg3 115.70(14) 3_465 .
O8 Mg2 Mg3 69.92(12) 3_455 .
O16 Mg2 Mg3 108.65(13) 3_565 .
O9 Mg2 Mg3 34.56(10) . .
O1 Mg2 Mg3 146.16(13) . .
Mg1 Mg2 Mg3 178.74(7) . .
O13 Mg3 O7 106.40(18) 2_664 3_455
O13 Mg3 O4 91.18(17) 2_664 3
O7 Mg3 O4 88.36(18) 3_455 3
O13 Mg3 O17 87.7(2) 2_664 .
O7 Mg3 O17 84.9(2) 3_455 .
O4 Mg3 O17 172.5(2) 3 .
O13 Mg3 O10 98.73(17) 2_664 .
O7 Mg3 O10 153.74(17) 3_455 .
O4 Mg3 O10 98.81(17) 3 .
O17 Mg3 O10 88.7(2) . .
O13 Mg3 O9 158.51(18) 2_664 .
O7 Mg3 O9 94.59(16) 3_455 .
O4 Mg3 O9 94.04(16) 3 .
O17 Mg3 O9 89.7(2) . .
O10 Mg3 O9 59.88(14) . .
O13 Mg3 C31 128.29(19) 2_664 .
O7 Mg3 C31 124.44(18) 3_455 .
O4 Mg3 C31 98.52(17) 3 .
O17 Mg3 C31 88.0(2) . .
O10 Mg3 C31 29.66(15) . .
O9 Mg3 C31 30.25(15) . .
O13 Mg3 Mg2 164.25(14) 2_664 .
O7 Mg3 Mg2 69.25(12) 3_455 .
O4 Mg3 Mg2 73.79(12) 3 .
O17 Mg3 Mg2 106.58(17) . .
O10 Mg3 Mg2 88.42(11) . .
O9 Mg3 Mg2 32.44(11) . .
C31 Mg3 Mg2 60.45(13) . .
C6 C1 C2 119.5(5) . .
C6 C1 C14 119.7(5) . .
C2 C1 C14 120.8(5) . .
C3 C2 C1 120.3(5) . .
C4 C3 C2 119.1(5) . .
C4 C3 C15 121.3(5) . .
C2 C3 C15 119.6(5) . .
C3 C4 C5 121.4(5) . .
C6 C5 C4 117.9(5) . .
C6 C5 C7 119.5(5) . .
C4 C5 C7 122.2(5) . .
C1 C6 C5 121.7(5) . .
C5 C7 C8 119.6(5) . .
C13 C8 C9 118.3(5) . .
C13 C8 C7 122.7(5) . .
C9 C8 C7 119.0(5) . .
C8 C9 C10 120.2(5) . .
C11 C10 C9 119.9(5) . .
C11 C10 C16 119.8(5) . .
C9 C10 C16 120.2(5) . .
C12 C11 C10 120.5(5) . .
C11 C12 C13 119.3(5) . .
C11 C12 C17 119.2(5) . .
C13 C12 C17 121.5(5) . .
C8 C13 C12 121.7(5) . .
O1 C14 O2 117.6(5) . .
O1 C14 C1 121.1(5) . .
O2 C14 C1 121.3(5) . .
O1 C14 Mg1 57.7(3) . .
O2 C14 Mg1 59.9(3) . .
C1 C14 Mg1 178.6(4) . .
O4 C15 O3 125.6(5) . .
O4 C15 C3 118.9(5) . .
O3 C15 C3 115.5(5) . .
O5 C16 O6 121.0(5) . .
O5 C16 C10 121.0(5) . .
O6 C16 C10 118.0(5) . .
O5 C16 Mg1 65.3(3) . 2_654
O6 C16 Mg1 56.9(3) . 2_654
C10 C16 Mg1 167.1(5) . 2_654
O8 C17 O7 125.1(5) . .
O8 C17 C12 117.8(5) . .
O7 C17 C12 117.1(5) . .
C19 C18 C23 119.1(5) . .
C19 C18 C31 120.4(5) . .
C23 C18 C31 120.5(5) . .
C18 C19 C20 120.6(5) . .
C19 C20 C21 120.6(5) . .
C19 C20 C32 120.0(5) . .
C21 C20 C32 119.4(5) . .
C22 C21 C20 119.1(5) . .
C23 C22 C21 119.8(5) . .
C23 C22 C24 119.7(5) . .
C21 C22 C24 120.3(5) . .
C22 C23 C18 120.7(5) . .
C25 C24 C22 115.9(4) . .
C26 C25 C30 118.7(5) . .
C26 C25 C24 121.9(5) . .
C30 C25 C24 119.3(5) . .
C25 C26 C27 121.0(5) . .
C28 C27 C26 120.1(5) . .
C28 C27 C33 120.5(5) . .
C26 C27 C33 119.4(5) . .
C27 C28 C29 120.2(5) . .
C30 C29 C28 118.8(5) . .
C30 C29 C34 120.8(5) . .
C28 C29 C34 120.5(5) . .
C29 C30 C25 121.1(5) . .
O10 C31 O9 120.2(5) . .
O10 C31 C18 120.1(5) . .
O9 C31 C18 119.7(5) . .
O10 C31 Mg3 59.1(3) . .
O9 C31 Mg3 61.2(3) . .
C18 C31 Mg3 175.3(4) . .
O11 C32 O12 125.4(5) . .
O11 C32 C20 116.7(5) . .
O12 C32 C20 117.9(5) . .
O13 C33 O14 125.1(5) . .
O13 C33 C27 118.4(5) . .
O14 C33 C27 116.6(5) . .
O15 C34 O16 124.8(5) . .
O15 C34 C29 117.6(4) . .
O16 C34 C29 117.6(5) . .
O17 C35 N1 122.4(8) . .
C14 O1 Mg1 91.7(3) . .
C14 O1 Mg2 144.6(3) . .
Mg1 O1 Mg2 109.73(18) . .
C14 O2 Mg1 89.2(3) . .
C15 O3 Mg2 144.4(4) . 3_455
C15 O4 Mg3 127.9(4) . 3_455
C16 O5 Mg1 84.1(3) . 2_654
C16 O6 Mg1 92.2(3) . 2_654
C17 O7 Mg3 134.9(4) . 3
C17 O8 Mg2 134.2(4) . 3
C31 O9 Mg2 144.3(3) . .
C31 O9 Mg3 88.6(3) . .
Mg2 O9 Mg3 113.00(18) . .
C31 O10 Mg3 91.2(3) . .
C32 O11 Mg2 148.1(4) . 3_565
C32 O12 Mg1 120.6(4) . 3_565
C33 O13 Mg3 144.8(4) . 2_665
C34 O15 Mg1 134.6(4) . 3_465
C34 O16 Mg2 132.7(4) . 3_465
C35 O17 Mg3 136.9(6) . .
C35 N1 C37 121.0(7) . .
C35 N1 C36 121.4(7) . .
C37 N1 C36 117.5(7) . .
C39 N2 C38 116.7(6) . .
O8W O5W O4W 56(3) 3_455 3_455
O8W O4W O5W 50(2) . 3
O5W O8W O4W 74(3) 3 .

loop_
_geom_bond_atom_site_label_1
_geom_bond_atom_site_label_2
_geom_bond_distance
_geom_bond_site_symmetry_2
Mg1 O12 2.013(4) 3_465
Mg1 O15 2.018(4) 3_565
Mg1 O6 2.051(4) 2_655
Mg1 O1 2.111(4) .
Mg1 O2 2.161(4) .
Mg1 O5 2.233(5) 2_655
Mg1 C16 2.446(5) 2_655
Mg1 C14 2.496(6) .
Mg1 Mg2 3.480(3) .
Mg2 O3 2.001(4) 3
Mg2 O11 2.030(4) 3_465
Mg2 O8 2.043(4) 3_455
Mg2 O16 2.083(4) 3_565
Mg2 O9 2.091(4) .
Mg2 O1 2.144(4) .
Mg2 Mg3 3.588(2) .
Mg3 O13 2.017(4) 2_664
Mg3 O7 2.033(4) 3_455
Mg3 O4 2.074(4) 3
Mg3 O17 2.104(6) .
Mg3 O10 2.166(4) .
Mg3 O9 2.211(4) .
Mg3 C31 2.523(5) .
C1 C6 1.387(8) .
C1 C2 1.399(8) .
C1 C14 1.473(7) .
C2 C3 1.397(8) .
C3 C4 1.396(7) .
C3 C15 1.500(7) .
C4 C5 1.408(8) .
C5 C6 1.394(8) .
C5 C7 1.490(8) .
C7 C8 1.505(8) .
C8 C13 1.390(8) .
C8 C9 1.399(8) .
C9 C10 1.400(8) .
C10 C11 1.387(8) .
C10 C16 1.491(7) .
C11 C12 1.380(8) .
C12 C13 1.391(8) .
C12 C17 1.504(7) .
C14 O1 1.270(7) .
C14 O2 1.281(7) .
C15 O4 1.249(7) .
C15 O3 1.249(6) .
C16 O5 1.254(7) .
C16 O6 1.257(7) .
C16 Mg1 2.446(5) 2_654
C17 O8 1.251(6) .
C17 O7 1.261(7) .
C18 C19 1.376(8) .
C18 C23 1.391(7) .
C18 C31 1.514(7) .
C19 C20 1.377(8) .
C20 C21 1.390(7) .
C20 C32 1.524(7) .
C21 C22 1.388(8) .
C22 C23 1.384(7) .
C22 C24 1.540(7) .
C24 C25 1.504(8) .
C25 C26 1.381(7) .
C25 C30 1.404(7) .
C26 C27 1.401(8) .
C27 C28 1.378(8) .
C27 C33 1.507(8) .
C28 C29 1.408(8) .
C29 C30 1.400(8) .
C29 C34 1.484(8) .
C31 O10 1.249(6) .
C31 O9 1.272(6) .
C32 O11 1.236(6) .
C32 O12 1.272(7) .
C33 O13 1.248(7) .
C33 O14 1.262(7) .
C34 O15 1.253(7) .
C34 O16 1.258(6) .
C35 O17 1.253(9) .
C35 N1 1.337(11) .
C36 N1 1.484(11) .
C37 N1 1.430(10) .
C38 N2 1.468(11) .
C39 N2 1.428(9) .
O3 Mg2 2.001(4) 3_455
O4 Mg3 2.074(4) 3_455
O5 Mg1 2.233(5) 2_654
O6 Mg1 2.051(4) 2_654
O7 Mg3 2.033(4) 3
O8 Mg2 2.043(4) 3
O11 Mg2 2.030(4) 3_565
O12 Mg1 2.013(4) 3_565
O13 Mg3 2.017(4) 2_665
O15 Mg1 2.018(4) 3_465
O16 Mg2 2.083(4) 3_465
O2W O7W 1.10(2) .
O3W O9W 0.97(3) .
O5W O8W 1.18(4) 3_455
O5W O4W 1.48(6) 3_455
O4W O8W 1.29(5) .
O4W O5W 1.48(6) 3
O8W O5W 1.18(4) 3
